data_8106181
loop_
_publ_author_name
'Zhu, Pingting'
'Zhou, Jiaojiao'

_publ_section_title
;
 Crystal structure of
 (S)-1-(5-(anthracen-9-yl)-3-phenyl-4,5-dihydro-1H-pyrazol-1-yl)propan-1-one,
 C26H22N2O
;
_journal_issue 3
_journal_name_full 'Zeitschrift f\"ur Kristallographie - New Crystal Structures'
_journal_page_first 455
_journal_page_last 456
_journal_paper_doi 10.1515/ncrs-2017-0347
_journal_volume 233
_journal_year 2018
_chemical_formula_sum 'C26 H22 N2 O'
_chemical_formula_weight 378.45
_chemical_name_systematic
;
1-propionyl-3-(phenyl)-5-(1-anthryl) pyrazoline
;
_space_group_crystal_system orthorhombic
_space_group_IT_number 29
_space_group_name_Hall 'P 2c -2ac'
_space_group_name_H-M_alt 'P c a 21'
_atom_sites_solution_hydrogens geom
_atom_sites_solution_primary SHELXL
_audit_creation_method SHELXL-2014/7
_cell_angle_alpha 90
_cell_angle_beta 90
_cell_angle_gamma 90
_cell_formula_units_Z 4
_cell_length_a 22.8108(10)
_cell_length_b 9.8328(5)
_cell_length_c 8.7361(3)
_cell_measurement_reflns_used 8156
_cell_measurement_temperature 296(2)
_cell_measurement_theta_max 27.07
_cell_measurement_theta_min 2.26
_cell_volume 1959.46(15)
_computing_cell_refinement 'Bruker SAINT'
_computing_data_collection 'Bruker APEX2'
_computing_data_reduction 'Bruker SAINT'
_computing_molecular_graphics 'Bruker SHELXTL'
_computing_publication_material 'Bruker SHELXTL'
_computing_structure_refinement 'SHELXL-2014 [2]'
_computing_structure_solution 'SHELXS-97 [1]'
_diffrn_ambient_temperature 296(2)
_diffrn_measured_fraction_theta_full 0.994
_diffrn_measured_fraction_theta_max 0.992
_diffrn_measurement_device_type 'Bruker APEX-II CCD'
_diffrn_measurement_method '\f and \w scans'
_diffrn_radiation_type MoK\a
_diffrn_radiation_wavelength 0.71073
_diffrn_reflns_av_R_equivalents 0.0315
_diffrn_reflns_av_unetI/netI 0.0318
_diffrn_reflns_Laue_measured_fraction_full 0.994
_diffrn_reflns_Laue_measured_fraction_max 0.992
_diffrn_reflns_limit_h_max 23
_diffrn_reflns_limit_h_min -29
_diffrn_reflns_limit_k_max 12
_diffrn_reflns_limit_k_min -12
_diffrn_reflns_limit_l_max 11
_diffrn_reflns_limit_l_min -11
_diffrn_reflns_number 16967
_diffrn_reflns_point_group_measured_fraction_full 0.981
_diffrn_reflns_point_group_measured_fraction_max 0.954
_diffrn_reflns_theta_full 25.242
_diffrn_reflns_theta_max 27.530
_diffrn_reflns_theta_min 2.735
_exptl_absorpt_coefficient_mu 0.078
_exptl_absorpt_correction_type none
_exptl_crystal_colour yellow
_exptl_crystal_density_diffrn 1.283
_exptl_crystal_description prism
_exptl_crystal_F_000 800
_exptl_crystal_size_max 0.300
_exptl_crystal_size_mid 0.200
_exptl_crystal_size_min 0.100
_refine_diff_density_max 0.139
_refine_diff_density_min -0.165
_refine_diff_density_rms 0.033
_refine_ls_abs_structure_details
;
 Flack x determined using 1364 quotients [(I+)-(I-)]/[(I+)+(I-)]
 (Parsons, Flack and Wagner, Acta Cryst. B69 (2013) 249-259).
;
_refine_ls_abs_structure_Flack -0.3(4)
_refine_ls_extinction_coef .
_refine_ls_extinction_method none
_refine_ls_goodness_of_fit_ref 1.071
_refine_ls_hydrogen_treatment constr
_refine_ls_matrix_type full
_refine_ls_number_parameters 263
_refine_ls_number_reflns 4302
_refine_ls_number_restraints 1
_refine_ls_restrained_S_all 1.071
_refine_ls_R_factor_all 0.0530
_refine_ls_R_factor_gt 0.0380
_refine_ls_shift/su_max 0.000
_refine_ls_shift/su_mean 0.000
_refine_ls_structure_factor_coef Fsqd
_refine_ls_weighting_details 'w=1/[\s^2^(Fo^2^)+(0.0446P)^2^+0.0725P] where P=(Fo^2^+2Fc^2^)/3'
_refine_ls_weighting_scheme calc
_refine_ls_wR_factor_gt 0.0798
_refine_ls_wR_factor_ref 0.0853
_reflns_Friedel_coverage 0.802
_reflns_Friedel_fraction_full 0.966
_reflns_Friedel_fraction_max 0.911
_reflns_number_gt 3502
_reflns_number_total 4302
_reflns_threshold_expression 'I > 2\s(I)'
_cod_data_source_file suppl_ncrs-2017-0347_suppl.cif
_cod_data_source_block a
_cod_original_cell_volume 1959.45(15)
_cod_database_code 8106181
_shelx_space_group_comment
;
The symmetry employed for this shelxl refinement is uniquely defined
by the following loop, which should always be used as a source of
symmetry information in preference to the above space-group names.
They are only intended as comments.
;
_shelx_estimated_absorpt_t_min 0.977
_shelx_estimated_absorpt_t_max 0.992

loop_
_space_group_symop_operation_xyz
'x, y, z'
'-x, -y, z+1/2'
'-x+1/2, y, z+1/2'
'x+1/2, -y, z'

loop_
_atom_site_label
_atom_site_type_symbol
_atom_site_fract_x
_atom_site_fract_y
_atom_site_fract_z
_atom_site_U_iso_or_equiv
_atom_site_adp_type
_atom_site_occupancy
_atom_site_site_symmetry_order
_atom_site_calc_flag
_atom_site_refinement_flags_posn
_atom_site_refinement_flags_adp
_atom_site_refinement_flags_occupancy
_atom_site_disorder_assembly
_atom_site_disorder_group
O1 O 0.55088(6) 0.36772(15) 0.3663(2) 0.0551(4) Uani 1 1 d . . . . .
N1 N 0.59179(6) 0.54488(17) 0.48472(19) 0.0401(4) Uani 1 1 d . . . . .
N2 N 0.64092(6) 0.60582(16) 0.5498(2) 0.0403(4) Uani 1 1 d . . . . .
C1 C 0.31521(9) 0.5039(3) 0.4510(3) 0.0530(6) Uani 1 1 d . . . . .
H1 H 0.2763 0.4779 0.4623 0.064 Uiso 1 1 calc R U . . .
C2 C 0.32933(9) 0.6057(2) 0.3558(3) 0.0505(6) Uani 1 1 d . . . . .
H6 H 0.3000 0.6476 0.2989 0.061 Uiso 1 1 calc R U . . .
C3 C 0.38881(8) 0.6513(2) 0.3398(2) 0.0398(5) Uani 1 1 d . . . . .
C4 C 0.43351(8) 0.59116(19) 0.4338(2) 0.0364(4) Uani 1 1 d . . . . .
C5 C 0.49121(8) 0.64482(19) 0.4290(2) 0.0346(4) Uani 1 1 d . . . . .
C6 C 0.53561(8) 0.59865(19) 0.5479(2) 0.0379(4) Uani 1 1 d . . . . .
H20 H 0.5175 0.5275 0.6107 0.045 Uiso 1 1 calc R U . . .
C7 C 0.55791(8) 0.7119(2) 0.6547(2) 0.0422(5) Uani 1 1 d . . . . .
H14 H 0.5447 0.8006 0.6204 0.051 Uiso 1 1 calc R U . . .
H13 H 0.5448 0.6974 0.7590 0.051 Uiso 1 1 calc R U . . .
C8 C 0.62343(8) 0.6992(2) 0.6425(2) 0.0384(4) Uani 1 1 d . . . . .
C9 C 0.66533(8) 0.7843(2) 0.7266(2) 0.0407(5) Uani 1 1 d . . . . .
C10 C 0.72473(9) 0.7533(2) 0.7305(3) 0.0547(6) Uani 1 1 d . . . . .
H12 H 0.7388 0.6793 0.6755 0.066 Uiso 1 1 calc R U . . .
C11 C 0.76290(10) 0.8313(3) 0.8153(3) 0.0657(7) Uani 1 1 d . . . . .
H9 H 0.8025 0.8087 0.8186 0.079 Uiso 1 1 calc R U . . .
C12 C 0.74290(12) 0.9428(3) 0.8953(3) 0.0671(7) Uani 1 1 d . . . . .
H2 H 0.7689 0.9955 0.9517 0.081 Uiso 1 1 calc R U . . .
C13 C 0.53033(11) 0.9518(2) 0.1021(3) 0.0583(6) Uani 1 1 d . . . . .
H3 H 0.5390 1.0182 0.0298 0.070 Uiso 1 1 calc R U . . .
C14 C 0.47572(11) 0.9005(2) 0.1118(3) 0.0544(6) Uani 1 1 d . . . . .
H4 H 0.4470 0.9318 0.0450 0.065 Uiso 1 1 calc R U . . .
C15 C 0.46086(9) 0.7997(2) 0.2218(2) 0.0411(5) Uani 1 1 d . . . . .
C16 C 0.40369(9) 0.7520(2) 0.2366(3) 0.0456(5) Uani 1 1 d . . . . .
H5 H 0.3746 0.7891 0.1749 0.055 Uiso 1 1 calc R U . . .
C17 C 0.35954(9) 0.4366(2) 0.5340(3) 0.0504(5) Uani 1 1 d . . . . .
H7 H 0.3499 0.3622 0.5946 0.060 Uiso 1 1 calc R U . . .
C18 C 0.41620(8) 0.4787(2) 0.5268(2) 0.0431(5) Uani 1 1 d . . . . .
H8 H 0.4444 0.4331 0.5839 0.052 Uiso 1 1 calc R U . . .
C19 C 0.68446(12) 0.9758(3) 0.8916(3) 0.0661(7) Uani 1 1 d . . . . .
H10 H 0.6708 1.0513 0.9450 0.079 Uiso 1 1 calc R U . . .
C20 C 0.64577(10) 0.8962(2) 0.8081(3) 0.0536(6) Uani 1 1 d . . . . .
H11 H 0.6061 0.9183 0.8069 0.064 Uiso 1 1 calc R U . . .
C21 C 0.59545(9) 0.4259(2) 0.4060(2) 0.0418(5) Uani 1 1 d . . . . .
C22 C 0.65663(9) 0.3746(2) 0.3703(3) 0.0489(5) Uani 1 1 d . . . . .
H18 H 0.6778 0.4437 0.3136 0.059 Uiso 1 1 calc R U . . .
H19 H 0.6775 0.3584 0.4653 0.059 Uiso 1 1 calc R U . . .
C23 C 0.65507(12) 0.2444(3) 0.2775(4) 0.0711(8) Uani 1 1 d . . . . .
H15 H 0.6338 0.1761 0.3329 0.107 Uiso 1 1 calc R U . . .
H16 H 0.6944 0.2136 0.2594 0.107 Uiso 1 1 calc R U . . .
H17 H 0.6360 0.2612 0.1814 0.107 Uiso 1 1 calc R U . . .
C24 C 0.50527(8) 0.74748(19) 0.3226(2) 0.0361(4) Uani 1 1 d . . . . .
C25 C 0.56251(9) 0.8059(2) 0.3072(2) 0.0428(5) Uani 1 1 d . . . . .
H21 H 0.5924 0.7758 0.3710 0.051 Uiso 1 1 calc R U . . .
C26 C 0.57434(10) 0.9039(2) 0.2024(3) 0.0522(6) Uani 1 1 d . . . . .
H22 H 0.6119 0.9401 0.1964 0.063 Uiso 1 1 calc R U . . .

loop_
_atom_site_aniso_label
_atom_site_aniso_U_11
_atom_site_aniso_U_22
_atom_site_aniso_U_33
_atom_site_aniso_U_23
_atom_site_aniso_U_13
_atom_site_aniso_U_12
O1 0.0417(8) 0.0533(9) 0.0704(10) -0.0061(8) -0.0122(8) -0.0050(7)
N1 0.0253(8) 0.0420(10) 0.0529(10) -0.0026(8) -0.0058(7) 0.0021(7)
N2 0.0280(8) 0.0432(9) 0.0498(9) 0.0017(8) -0.0034(8) -0.0001(7)
C1 0.0294(10) 0.0645(14) 0.0650(14) -0.0090(12) 0.0004(11) -0.0060(10)
C2 0.0308(10) 0.0636(14) 0.0571(13) -0.0065(12) -0.0083(10) 0.0061(9)
C3 0.0321(10) 0.0443(11) 0.0430(11) -0.0081(9) -0.0043(8) 0.0052(8)
C4 0.0300(9) 0.0398(10) 0.0396(10) -0.0052(9) -0.0002(8) 0.0021(8)
C5 0.0281(9) 0.0365(10) 0.0392(10) -0.0012(8) -0.0010(8) 0.0033(7)
C6 0.0254(9) 0.0432(11) 0.0449(10) 0.0042(9) -0.0005(8) -0.0011(8)
C7 0.0300(10) 0.0540(12) 0.0424(11) -0.0012(10) -0.0003(9) -0.0008(9)
C8 0.0304(10) 0.0425(11) 0.0422(10) 0.0062(10) -0.0010(9) 0.0008(8)
C9 0.0349(10) 0.0480(12) 0.0392(10) 0.0069(10) -0.0020(9) -0.0041(8)
C10 0.0347(11) 0.0674(15) 0.0622(14) -0.0024(13) -0.0019(11) -0.0067(10)
C11 0.0381(12) 0.0841(18) 0.0750(17) 0.0054(16) -0.0097(11) -0.0131(12)
C12 0.0650(16) 0.0719(16) 0.0644(15) 0.0064(14) -0.0197(13) -0.0292(14)
C13 0.0657(15) 0.0500(13) 0.0593(15) 0.0189(11) 0.0128(12) 0.0067(12)
C14 0.0594(14) 0.0521(13) 0.0517(13) 0.0079(11) -0.0036(11) 0.0124(11)
C15 0.0436(12) 0.0392(10) 0.0405(11) 0.0001(9) -0.0022(9) 0.0093(8)
C16 0.0387(11) 0.0510(12) 0.0470(12) -0.0011(11) -0.0108(9) 0.0109(9)
C17 0.0379(11) 0.0525(13) 0.0608(13) -0.0017(12) 0.0043(10) -0.0069(9)
C18 0.0326(10) 0.0461(12) 0.0504(12) 0.0014(10) -0.0028(9) 0.0001(9)
C19 0.0760(17) 0.0612(16) 0.0610(14) -0.0070(13) -0.0141(13) -0.0065(13)
C20 0.0476(12) 0.0564(14) 0.0568(14) -0.0043(12) -0.0077(10) 0.0015(10)
C21 0.0397(11) 0.0396(11) 0.0462(11) 0.0055(9) -0.0081(9) 0.0031(9)
C22 0.0442(11) 0.0487(12) 0.0539(12) -0.0017(11) -0.0040(10) 0.0099(9)
C23 0.0663(16) 0.0578(16) 0.089(2) -0.0139(14) -0.0038(15) 0.0162(12)
C24 0.0336(10) 0.0356(10) 0.0392(10) -0.0024(8) 0.0027(8) 0.0048(8)
C25 0.0387(11) 0.0415(11) 0.0482(12) 0.0028(10) 0.0012(9) 0.0035(8)
C26 0.0482(12) 0.0464(12) 0.0619(14) 0.0063(12) 0.0096(11) -0.0008(10)

loop_
_atom_type_symbol
_atom_type_description
_atom_type_scat_dispersion_real
_atom_type_scat_dispersion_imag
_atom_type_scat_source
C C 0.0033 0.0016 'International Tables Vol C Tables 4.2.6.8 and 6.1.1.4'
H H 0.0000 0.0000 'International Tables Vol C Tables 4.2.6.8 and 6.1.1.4'
N N 0.0061 0.0033 'International Tables Vol C Tables 4.2.6.8 and 6.1.1.4'
O O 0.0106 0.0060 'International Tables Vol C Tables 4.2.6.8 and 6.1.1.4'

loop_
_geom_angle_atom_site_label_1
_geom_angle_atom_site_label_2
_geom_angle_atom_site_label_3
_geom_angle
_geom_angle_site_symmetry_1
_geom_angle_site_symmetry_3
C21 N1 N2 121.83(16) . .
C21 N1 C6 123.01(16) . .
N2 N1 C6 112.83(15) . .
C8 N2 N1 108.31(15) . .
C2 C1 C17 119.8(2) . .
C2 C1 H1 120.1 . .
C17 C1 H1 120.1 . .
C1 C2 C3 121.4(2) . .
C1 C2 H6 119.3 . .
C3 C2 H6 119.3 . .
C16 C3 C2 121.30(18) . .
C16 C3 C4 119.58(17) . .
C2 C3 C4 119.12(19) . .
C5 C4 C18 124.15(17) . .
C5 C4 C3 119.25(18) . .
C18 C4 C3 116.60(17) . .
C24 C5 C4 119.80(17) . .
C24 C5 C6 120.87(16) . .
C4 C5 C6 119.13(17) . .
N1 C6 C5 115.16(16) . .
N1 C6 C7 101.35(14) . .
C5 C6 C7 114.73(16) . .
N1 C6 H20 108.4 . .
C5 C6 H20 108.4 . .
C7 C6 H20 108.4 . .
C8 C7 C6 103.02(15) . .
C8 C7 H14 111.2 . .
C6 C7 H14 111.2 . .
C8 C7 H13 111.2 . .
C6 C7 H13 111.2 . .
H14 C7 H13 109.1 . .
N2 C8 C9 121.30(17) . .
N2 C8 C7 114.33(16) . .
C9 C8 C7 124.37(18) . .
C20 C9 C10 118.41(19) . .
C20 C9 C8 120.05(18) . .
C10 C9 C8 121.51(19) . .
C11 C10 C9 120.5(2) . .
C11 C10 H12 119.7 . .
C9 C10 H12 119.7 . .
C10 C11 C12 120.5(2) . .
C10 C11 H9 119.8 . .
C12 C11 H9 119.8 . .
C19 C12 C11 119.9(2) . .
C19 C12 H2 120.1 . .
C11 C12 H2 120.1 . .
C14 C13 C26 119.5(2) . .
C14 C13 H3 120.2 . .
C26 C13 H3 120.2 . .
C13 C14 C15 121.6(2) . .
C13 C14 H4 119.2 . .
C15 C14 H4 119.2 . .
C16 C15 C14 121.40(19) . .
C16 C15 C24 118.90(18) . .
C14 C15 C24 119.69(19) . .
C3 C16 C15 122.15(17) . .
C3 C16 H5 118.9 . .
C15 C16 H5 118.9 . .
C18 C17 C1 121.1(2) . .
C18 C17 H7 119.5 . .
C1 C17 H7 119.5 . .
C17 C18 C4 121.68(19) . .
C17 C18 H8 119.2 . .
C4 C18 H8 119.2 . .
C12 C19 C20 119.8(3) . .
C12 C19 H10 120.1 . .
C20 C19 H10 120.1 . .
C9 C20 C19 120.9(2) . .
C9 C20 H11 119.5 . .
C19 C20 H11 119.5 . .
O1 C21 N1 119.81(19) . .
O1 C21 C22 123.64(19) . .
N1 C21 C22 116.54(18) . .
C23 C22 C21 111.67(18) . .
C23 C22 H18 109.3 . .
C21 C22 H18 109.3 . .
C23 C22 H19 109.3 . .
C21 C22 H19 109.3 . .
H18 C22 H19 107.9 . .
C22 C23 H15 109.5 . .
C22 C23 H16 109.5 . .
H15 C23 H16 109.5 . .
C22 C23 H17 109.5 . .
H15 C23 H17 109.5 . .
H16 C23 H17 109.5 . .
C5 C24 C25 123.81(17) . .
C5 C24 C15 119.99(17) . .
C25 C24 C15 116.20(18) . .
C26 C25 C24 121.97(19) . .
C26 C25 H21 119.0 . .
C24 C25 H21 119.0 . .
C25 C26 C13 120.9(2) . .
C25 C26 H22 119.5 . .
C13 C26 H22 119.5 . .

loop_
_geom_bond_atom_site_label_1
_geom_bond_atom_site_label_2
_geom_bond_distance
_geom_bond_site_symmetry_2
O1 C21 1.217(2) .
N1 C21 1.359(3) .
N1 N2 1.392(2) .
N1 C6 1.492(2) .
N2 C8 1.288(3) .
C1 C2 1.340(3) .
C1 C17 1.409(3) .
C1 H1 0.9300 .
C2 C3 1.436(3) .
C2 H6 0.9300 .
C3 C16 1.382(3) .
C3 C4 1.436(3) .
C4 C5 1.419(3) .
C4 C18 1.428(3) .
C5 C24 1.409(3) .
C5 C6 1.520(3) .
C6 C7 1.540(3) .
C6 H20 0.9800 .
C7 C8 1.504(2) .
C7 H14 0.9700 .
C7 H13 0.9700 .
C8 C9 1.467(3) .
C9 C20 1.385(3) .
C9 C10 1.389(3) .
C10 C11 1.377(3) .
C10 H12 0.9300 .
C11 C12 1.377(4) .
C11 H9 0.9300 .
C12 C19 1.372(4) .
C12 H2 0.9300 .
C13 C14 1.347(3) .
C13 C26 1.413(3) .
C13 H3 0.9300 .
C14 C15 1.421(3) .
C14 H4 0.9300 .
C15 C16 1.392(3) .
C15 C24 1.437(3) .
C16 H5 0.9300 .
C17 C18 1.358(3) .
C17 H7 0.9300 .
C18 H8 0.9300 .
C19 C20 1.387(3) .
C19 H10 0.9300 .
C20 H11 0.9300 .
C21 C22 1.516(3) .
C22 C23 1.516(3) .
C22 H18 0.9700 .
C22 H19 0.9700 .
C23 H15 0.9600 .
C23 H16 0.9600 .
C23 H17 0.9600 .
C24 C25 1.433(3) .
C25 C26 1.356(3) .
C25 H21 0.9300 .
C26 H22 0.9300 .

loop_
_geom_torsion_atom_site_label_1
_geom_torsion_atom_site_label_2
_geom_torsion_atom_site_label_3
_geom_torsion_atom_site_label_4
_geom_torsion
_geom_torsion_site_symmetry_1
_geom_torsion_site_symmetry_2
_geom_torsion_site_symmetry_3
_geom_torsion_site_symmetry_4
C21 N1 N2 C8 -166.70(18) . . . .
C6 N1 N2 C8 -3.6(2) . . . .
C17 C1 C2 C3 -2.1(3) . . . .
C1 C2 C3 C16 177.0(2) . . . .
C1 C2 C3 C4 -3.2(3) . . . .
C16 C3 C4 C5 5.7(3) . . . .
C2 C3 C4 C5 -173.97(17) . . . .
C16 C3 C4 C18 -173.98(18) . . . .
C2 C3 C4 C18 6.3(3) . . . .
C18 C4 C5 C24 173.88(17) . . . .
C3 C4 C5 C24 -5.8(3) . . . .
C18 C4 C5 C6 -11.2(3) . . . .
C3 C4 C5 C6 169.15(17) . . . .
C21 N1 C6 C5 -68.4(2) . . . .
N2 N1 C6 C5 128.72(17) . . . .
C21 N1 C6 C7 167.17(17) . . . .
N2 N1 C6 C7 4.3(2) . . . .
C24 C5 C6 N1 -58.7(2) . . . .
C4 C5 C6 N1 126.39(18) . . . .
C24 C5 C6 C7 58.4(2) . . . .
C4 C5 C6 C7 -116.50(19) . . . .
N1 C6 C7 C8 -3.2(2) . . . .
C5 C6 C7 C8 -127.97(17) . . . .
N1 N2 C8 C9 -178.55(17) . . . .
N1 N2 C8 C7 1.1(2) . . . .
C6 C7 C8 N2 1.5(2) . . . .
C6 C7 C8 C9 -178.80(18) . . . .
N2 C8 C9 C20 170.67(19) . . . .
C7 C8 C9 C20 -9.0(3) . . . .
N2 C8 C9 C10 -11.3(3) . . . .
C7 C8 C9 C10 169.1(2) . . . .
C20 C9 C10 C11 0.8(3) . . . .
C8 C9 C10 C11 -177.3(2) . . . .
C9 C10 C11 C12 -1.2(4) . . . .
C10 C11 C12 C19 0.5(4) . . . .
C26 C13 C14 C15 0.5(4) . . . .
C13 C14 C15 C16 176.7(2) . . . .
C13 C14 C15 C24 -1.9(3) . . . .
C2 C3 C16 C15 178.55(19) . . . .
C4 C3 C16 C15 -1.2(3) . . . .
C14 C15 C16 C3 178.1(2) . . . .
C24 C15 C16 C3 -3.3(3) . . . .
C2 C1 C17 C18 4.3(3) . . . .
C1 C17 C18 C4 -0.9(3) . . . .
C5 C4 C18 C17 176.0(2) . . . .
C3 C4 C18 C17 -4.3(3) . . . .
C11 C12 C19 C20 0.4(4) . . . .
C10 C9 C20 C19 0.1(3) . . . .
C8 C9 C20 C19 178.2(2) . . . .
C12 C19 C20 C9 -0.7(4) . . . .
N2 N1 C21 O1 171.39(18) . . . .
C6 N1 C21 O1 10.0(3) . . . .
N2 N1 C21 C22 -9.6(3) . . . .
C6 N1 C21 C22 -170.99(18) . . . .
O1 C21 C22 C23 1.1(3) . . . .
N1 C21 C22 C23 -177.92(19) . . . .
C4 C5 C24 C25 -178.74(18) . . . .
C6 C5 C24 C25 6.4(3) . . . .
C4 C5 C24 C15 1.4(3) . . . .
C6 C5 C24 C15 -173.46(17) . . . .
C16 C15 C24 C5 3.1(3) . . . .
C14 C15 C24 C5 -178.23(19) . . . .
C16 C15 C24 C25 -176.72(18) . . . .
C14 C15 C24 C25 1.9(3) . . . .
C5 C24 C25 C26 179.4(2) . . . .
C15 C24 C25 C26 -0.7(3) . . . .
C24 C25 C26 C13 -0.6(3) . . . .
C14 C13 C26 C25 0.8(4) . . . .
